data_2010110
loop_
_publ_author_name
'\<Cern\'ak, Juraj'
'Ka\<nuchov\'a, M\'aria'
'Chomi\<c, Jozef'
'Poto\<c\<n\'ak, Ivan'
'Kamen\'i\<cek, Ji\<r\'i'
'\<Z\'ak, Zdirad'

_publ_section_title
;
 Bis[tris(bipyridine)nickel(II)] tris[dicyanoargentate(I)] chloride
 <i>n</i>-hydrate (<i>n</i> = 9)
;
_journal_issue 10
_journal_name_full 'Acta Crystallographica Section C'
_journal_page_first 1563
_journal_page_last 1566
_journal_paper_doi 10.1107/S0108270194005500
_journal_volume 50
_journal_year 1994
_chemical_formula_analytical '2[Ni(C~10~H~8~N~2~)~3~] , 3[AgC~4~N~4~] , Cl , 9(H~2~O)'
_chemical_formula_moiety '2[Ni (C10 H8 N2 )3 ] 2+ , 3Ag (C N )2 1- , Cl 1- , 9H2 O'
_chemical_formula_structural '[Ni(bpy)~3~]~2~[Ag(CN)~2~]~3~.Cl.9H~2~O'
_chemical_formula_sum 'C66 H66 Ag3 Cl N18 Ni2 O9'
_chemical_formula_weight 1731.84
_chemical_name_systematic
;
Bis[tris(2,2'-bipyridine)nickel(II)] tris(dicyanoargentate(I)
chloride nonahydrate
;
_space_group_IT_number 148
_symmetry_cell_setting trigonal
_symmetry_space_group_name_Hall '-P 3*'
_symmetry_space_group_name_H-M 'R -3 :R'
_audit_creation_method SHELXL
_cell_angle_alpha 86.010(10)
_cell_angle_beta 86.010(10)
_cell_angle_gamma 86.010(10)
_cell_formula_units_Z 1
_cell_length_a 12.218(2)
_cell_length_b 12.218(2)
_cell_length_c 12.218(2)
_cell_measurement_reflns_used 25
_cell_measurement_temperature 293(2)
_cell_measurement_theta_max 10.66
_cell_measurement_theta_min 9.47
_cell_volume 1811.2(5)
_computing_cell_refinement 'KM-4 software'
_computing_data_collection 'KM-4 software'
_computing_data_reduction 'KM-4 software'
_computing_molecular_graphics 'ORTEP (Johnson, 1965); MOLDRAW (Ugliengo, Borzani & Viterbo, 1988)'
_computing_publication_material 'SHELXL93 (Sheldrick, 1993)'
_computing_structure_refinement 'SHELXL93 (Sheldrick, 1993)'
_computing_structure_solution 'SHELXS86 (Sheldrick, 1990)'
_diffrn_ambient_temperature 293(2)
_diffrn_measurement_device 'KUMA KM-4 \k-axis diffractometer'
_diffrn_measurement_method \w-2\q
_diffrn_radiation_monochromator graphite
_diffrn_radiation_source 'fine-focus sealed tube'
_diffrn_radiation_type MoK\a
_diffrn_radiation_wavelength 0.71069
_diffrn_reflns_av_R_equivalents 0.0374
_diffrn_reflns_av_sigmaI/netI 0.0654
_diffrn_reflns_limit_h_max 0
_diffrn_reflns_limit_h_min -17
_diffrn_reflns_limit_k_max 0
_diffrn_reflns_limit_k_min -17
_diffrn_reflns_limit_l_max 17
_diffrn_reflns_limit_l_min -17
_diffrn_reflns_number 5989
_diffrn_reflns_theta_max 29.99
_diffrn_reflns_theta_min 2.29
_diffrn_standards_decay_% none
_diffrn_standards_interval_count 50
_diffrn_standards_number 2
_exptl_absorpt_coefficient_mu 1.410
_exptl_absorpt_correction_type none
_exptl_crystal_colour 'reddish violet'
_exptl_crystal_density_diffrn 1.588
_exptl_crystal_density_meas 1.56
_exptl_crystal_density_method 'flotation in bromoform/acetone'
_exptl_crystal_description pseudocube
_exptl_crystal_F_000 874
_exptl_crystal_size_max 0.4
_exptl_crystal_size_mid 0.35
_exptl_crystal_size_min 0.35
_refine_diff_density_max 0.474
_refine_diff_density_min -0.243
_refine_ls_extinction_method none
_refine_ls_goodness_of_fit_all 0.943
_refine_ls_goodness_of_fit_obs 1.164
_refine_ls_hydrogen_treatment noref
_refine_ls_matrix_type full
_refine_ls_number_parameters 149
_refine_ls_number_reflns 3526
_refine_ls_number_restraints 0
_refine_ls_restrained_S_all 0.943
_refine_ls_restrained_S_obs 1.164
_refine_ls_R_factor_all 0.1168
_refine_ls_R_factor_obs 0.0383
_refine_ls_shift/esd_max 0.024
_refine_ls_shift/esd_mean 0.005
_refine_ls_structure_factor_coef Fsqd
_refine_ls_weighting_scheme
;calc w=1/[\s^2^(F~o~^2^)+(0.0717P)^2^+0.0000P]
 where P=(F~o~^2^+2F~c~^2^)/3
;
_refine_ls_wR_factor_all 0.1318
_refine_ls_wR_factor_obs 0.1121
_reflns_number_observed 1737
_reflns_number_total 3526
_reflns_observed_criterion >2\s(I)
_cod_data_source_file ka1082.cif
_cod_data_source_block niagall
_cod_original_sg_symbol_H-M 'R -3'
_cod_original_formula_sum 'C66 H66 Ag3 Cl1 N18 Ni2 O9'
_cod_database_code 2010110

loop_
_symmetry_equiv_pos_as_xyz
'x, y, z'
'z, x, y'
'y, z, x'
'-x, -y, -z'
'-z, -x, -y'
'-y, -z, -x'

loop_
_atom_site_aniso_label
_atom_site_aniso_U_11
_atom_site_aniso_U_22
_atom_site_aniso_U_33
_atom_site_aniso_U_12
_atom_site_aniso_U_13
_atom_site_aniso_U_23
Ni 0.0414(2) 0.0414(2) 0.0414(2) -0.00614(14) -0.00614(14) -0.00614(14)
Ag 0.0727(3) 0.0630(3) 0.0554(3) -0.0095(2) -0.0055(2) -0.0025(2)
O1 0.130(4) 0.128(4) 0.161(5) -0.030(4) -0.017(4) -0.004(4)
Cl1 0.130(4) 0.128(4) 0.161(5) -0.030(4) -0.017(4) -0.004(4)
O2 0.197(5) 0.096(3) 0.158(4) 0.013(3) -0.067(4) -0.018(3)
Cl2 0.197(5) 0.096(3) 0.158(4) 0.013(3) -0.067(4) -0.018(3)
N1 0.139(5) 0.081(3) 0.090(3) -0.016(3) -0.014(3) -0.028(3)
C1 0.082(3) 0.071(3) 0.062(3) -0.012(2) -0.011(2) 0.000(2)
C11 0.068(2) 0.066(2) 0.051(2) -0.008(2) -0.012(2) -0.014(2)
C12 0.079(3) 0.091(3) 0.039(2) -0.024(2) -0.009(2) -0.009(2)
C13 0.072(3) 0.094(3) 0.050(2) -0.015(2) -0.021(2) 0.011(2)
C14 0.072(3) 0.073(3) 0.054(2) -0.005(2) -0.015(2) 0.007(2)
C15 0.046(2) 0.056(2) 0.046(2) -0.0092(15) -0.0066(14) 0.005(2)
N11 0.050(2) 0.053(2) 0.0428(14) -0.0066(13) -0.0058(12) -0.0073(12)
C21 0.042(2) 0.046(2) 0.052(2) -0.0055(14) 0.0010(14) -0.0028(14)
C22 0.067(2) 0.052(2) 0.069(3) -0.001(2) -0.009(2) 0.005(2)
C23 0.068(2) 0.043(2) 0.082(3) -0.003(2) 0.000(2) -0.011(2)
C24 0.057(2) 0.059(2) 0.064(2) -0.005(2) 0.003(2) -0.021(2)
C25 0.052(2) 0.054(2) 0.048(2) -0.005(2) -0.006(2) -0.009(2)

loop_
_atom_site_label
_atom_site_fract_x
_atom_site_fract_y
_atom_site_fract_z
_atom_site_U_iso_or_equiv
_atom_site_thermal_displace_type
_atom_site_calc_flag
_atom_site_refinement_flags
_atom_site_occupancy
_atom_site_disorder_group
_atom_site_type_symbol
Ni 0.32499(3) 0.32499(3) 0.32499(3) 0.0409(2) Uani d S 1 . Ni
Ag 0.5000 0.5000 0.0 0.0634(2) Uani d S 1 . Ag
O1 0.0353(5) 0.2225(5) 0.8633(5) 0.138(2) Uani d P 0.66 . O
Cl1 0.0353(5) 0.2225(5) 0.8633(5) 0.138(2) Uani d P 0.07 . Cl
O2 0.2195(5) 0.0843(4) 0.9517(5) 0.148(2) Uani d P 0.84 . O
Cl2 0.2195(5) 0.0843(4) 0.9517(5) 0.148(2) Uani d P 0.09 . Cl
N1 0.4253(5) 0.7347(4) 0.0893(4) 0.102(2) Uani d . 1 . N
C1 0.4536(4) 0.6516(4) 0.0568(4) 0.0712(11) Uani d . 1 . C
C11 0.2629(3) 0.3287(4) 0.0841(3) 0.0608(10) Uani d . 1 . C
H11 0.2964(3) 0.2580(4) 0.0837(3) 0.073 Uiso calc R 1 . H
C12 0.2095(4) 0.3703(4) -0.0062(3) 0.0679(11) Uani d . 1 . C
H12 0.2073(4) 0.3284(4) -0.0666(3) 0.081 Uiso calc R 1 . H
C13 0.1594(4) 0.4741(4) -0.0068(3) 0.0714(12) Uani d . 1 . C
H13 0.1203(4) 0.5027(4) -0.0661(3) 0.086 Uiso calc R 1 . H
C14 0.1682(4) 0.5358(4) 0.0831(3) 0.0664(10) Uani d . 1 . C
H14 0.1371(4) 0.6074(4) 0.0839(3) 0.080 Uiso calc R 1 . H
C15 0.2235(3) 0.4898(3) 0.1709(3) 0.0493(8) Uani d . 1 . C
N11 0.2688(2) 0.3860(2) 0.1729(2) 0.0480(7) Uani d . 1 . N
C21 0.2365(3) 0.5492(3) 0.2709(3) 0.0467(7) Uani d . 1 . C
C22 0.2101(3) 0.6620(3) 0.2762(4) 0.0631(10) Uani d . 1 . C
H22 0.1843(3) 0.7034(3) 0.2154(4) 0.076 Uiso calc R 1 . H
C23 0.2226(3) 0.7110(3) 0.3719(4) 0.0644(10) Uani d . 1 . C
H23 0.2062(3) 0.7861(3) 0.3765(4) 0.077 Uiso calc R 1 . H
C24 0.2596(3) 0.6477(3) 0.4608(3) 0.0595(9) Uani d . 1 . C
H24 0.2674(3) 0.6789(3) 0.5269(3) 0.071 Uiso calc R 1 . H
C25 0.2851(3) 0.5370(3) 0.4506(3) 0.0509(8) Uani d . 1 . C
H25 0.3100(3) 0.4944(3) 0.5111(3) 0.061 Uiso calc R 1 . H
N21 0.2756(2) 0.4879(2) 0.3565(2) 0.0422(6) Uiso d . 1 . N

loop_
_atom_type_symbol
_atom_type_description
_atom_type_scat_dispersion_real
_atom_type_scat_dispersion_imag
_atom_type_scat_source
C C 0.0033 0.0016 'International Tables Vol C Tables 4.2.6.8 and 6.1.1.4'
H H 0.0000 0.0000 'International Tables Vol C Tables 4.2.6.8 and 6.1.1.4'
N N 0.0061 0.0033 'International Tables Vol C Tables 4.2.6.8 and 6.1.1.4'
O O 0.0106 0.0060 'International Tables Vol C Tables 4.2.6.8 and 6.1.1.4'
Cl Cl 0.1484 0.1585 'International Tables Vol C Tables 4.2.6.8 and 6.1.1.4'
Ag Ag -0.8971 1.1015 'International Tables Vol C Tables 4.2.6.8 and 6.1.1.4'
Ni Ni 0.3393 1.1124 'International Tables Vol C Tables 4.2.6.8 and 6.1.1.4'

loop_
_geom_angle_atom_site_label_1
_geom_angle_atom_site_label_2
_geom_angle_atom_site_label_3
_geom_angle_site_symmetry_1
_geom_angle_site_symmetry_3
_geom_angle
_geom_angle_publ_flag
N21 Ni N21 . 2 95.28(10) yes
N21 Ni N21 . 3 95.28(10) ?
N21 Ni N21 2 3 95.28(10) ?
N21 Ni N11 . 3 170.54(11) ?
N21 Ni N11 2 3 92.37(11) ?
N21 Ni N11 3 3 78.46(10) ?
N21 Ni N11 . 2 92.37(11) ?
N21 Ni N11 2 2 78.46(10) ?
N21 Ni N11 3 2 170.54(11) ?
N11 Ni N11 3 2 94.60(10) ?
N21 Ni N11 . . 78.46(10) yes
N21 Ni N11 2 . 170.54(11) yes
N21 Ni N11 3 . 92.37(11) yes
N11 Ni N11 3 . 94.60(10) yes
N11 Ni N11 2 . 94.60(10) ?
C1 Ag C1 . 4_665 180.0 ?
N1 C1 Ag . . 178.2(5) yes
N11 C11 C12 . . 122.5(4) ?
C11 C12 C13 . . 119.5(4) ?
C12 C13 C14 . . 118.5(4) ?
C15 C14 C13 . . 119.2(4) ?
N11 C15 C14 . . 121.9(3) ?
N11 C15 C21 . . 115.1(3) ?
C14 C15 C21 . . 123.0(4) ?
C11 N11 C15 . . 118.2(3) ?
C11 N11 Ni . . 126.5(3) ?
C15 N11 Ni . . 114.9(2) ?
N21 C21 C22 . . 121.5(3) ?
N21 C21 C15 . . 115.8(3) ?
C22 C21 C15 . . 122.6(3) ?
C23 C22 C21 . . 119.4(4) ?
C22 C23 C24 . . 119.1(4) ?
C23 C24 C25 . . 118.9(4) ?
N21 C25 C24 . . 122.8(4) ?
C21 N21 C25 . . 118.2(3) ?
C21 N21 Ni . . 115.0(2) ?
C25 N21 Ni . . 126.7(2) ?

loop_
_geom_bond_atom_site_label_1
_geom_bond_atom_site_label_2
_geom_bond_site_symmetry_2
_geom_bond_distance
_geom_bond_publ_flag
Ni N21 . 2.093(3) yes
Ni N21 2 2.093(3) ?
Ni N21 3 2.093(3) ?
Ni N11 3 2.096(3) ?
Ni N11 2 2.096(3) ?
Ni N11 . 2.096(3) yes
Ag C1 . 2.052(5) yes
Ag C1 4_665 2.052(5) ?
N1 C1 . 1.138(6) yes
C11 N11 . 1.340(4) yes
C11 C12 . 1.370(6) yes
C12 C13 . 1.369(6) yes
C13 C14 . 1.389(6) yes
C14 C15 . 1.374(5) yes
C15 N11 . 1.347(4) yes
C15 C21 . 1.487(5) yes
C21 N21 . 1.339(4) yes
C21 C22 . 1.398(5) yes
C22 C23 . 1.373(6) yes
C23 C24 . 1.374(6) yes
C24 C25 . 1.379(5) yes
C25 N21 . 1.348(4) yes

loop_
_geom_contact_atom_site_label_1
_geom_contact_atom_site_label_2
_geom_contact_distance
_geom_contact_site_symmetry_2
_geom_contact_publ_flag
O1 O2 2.939(8) . yes
O1 O2 2.818(6) 2_456 yes
O1 O2 2.937(8) 6_566 yes
O1 N1 2.930(8) 2 yes
